data_4082620
loop_
_publ_author_name
'Bernhammer, Jan C.'
'Huynh, Han Vinh'

_publ_section_title
;
 Platinum(II) Complexes with Thioether-Functionalized
 Benzimidazolin-2-ylidene Ligands: Synthesis, Structural Characterization,
 and Application in Hydroelementation Reactions
;
_journal_issue 1
_journal_name_full Organometallics
_journal_page_first 172
_journal_paper_doi 10.1021/om400929t
_journal_volume 33
_journal_year 2014
_chemical_formula_sum 'C27 H29 Br2 N3 Pt S'
_chemical_formula_weight 782.50
_chemical_name_systematic
; 
 ? 
;
_space_group_IT_number 14
_symmetry_cell_setting monoclinic
_symmetry_space_group_name_Hall '-P 2ybc'
_symmetry_space_group_name_H-M 'P 1 21/c 1'
_atom_sites_solution_hydrogens geom
_atom_sites_solution_primary direct
_atom_sites_solution_secondary difmap
_audit_creation_method SHELXL-97
_cell_angle_alpha 90.00
_cell_angle_beta 113.3190(10)
_cell_angle_gamma 90.00
_cell_formula_units_Z 4
_cell_length_a 15.1236(10)
_cell_length_b 11.4199(8)
_cell_length_c 16.7775(11)
_cell_measurement_reflns_used 2664
_cell_measurement_temperature 100(2)
_cell_measurement_theta_max 27.43
_cell_measurement_theta_min 2.31
_cell_volume 2660.9(3)
_computing_cell_refinement 'Bruker SMART'
_computing_data_collection 'Bruker SMART'
_computing_data_reduction 'Bruker SAINT'
_computing_molecular_graphics 'Bruker SHELXTL'
_computing_publication_material 'Bruker SHELXTL'
_computing_structure_refinement 'SHELXL-97 (Sheldrick, 1997)'
_computing_structure_solution 'SHELXS-97 (Sheldrick, 1990)'
_diffrn_ambient_temperature 100(2)
_diffrn_measured_fraction_theta_full 1.000
_diffrn_measured_fraction_theta_max 1.000
_diffrn_measurement_device_type 'CCD area detector'
_diffrn_measurement_method 'phi and omega scans'
_diffrn_radiation_monochromator graphite
_diffrn_radiation_source 'fine-focus sealed tube'
_diffrn_radiation_type MoK\a
_diffrn_radiation_wavelength 0.71073
_diffrn_reflns_av_R_equivalents 0.0630
_diffrn_reflns_av_sigmaI/netI 0.0715
_diffrn_reflns_limit_h_max 19
_diffrn_reflns_limit_h_min -15
_diffrn_reflns_limit_k_max 14
_diffrn_reflns_limit_k_min -14
_diffrn_reflns_limit_l_max 21
_diffrn_reflns_limit_l_min -21
_diffrn_reflns_number 18279
_diffrn_reflns_theta_full 27.50
_diffrn_reflns_theta_max 27.50
_diffrn_reflns_theta_min 2.22
_exptl_absorpt_coefficient_mu 8.376
_exptl_absorpt_correction_T_max 0.5633
_exptl_absorpt_correction_T_min 0.3266
_exptl_absorpt_correction_type multi-scan
_exptl_absorpt_process_details 'Sadabs, (Sheldrick 2008)'
_exptl_crystal_colour Colourless
_exptl_crystal_density_diffrn 1.953
_exptl_crystal_density_meas ?
_exptl_crystal_density_method 'not measured'
_exptl_crystal_description Block
_exptl_crystal_F_000 1504
_exptl_crystal_size_max 0.23
_exptl_crystal_size_mid 0.22
_exptl_crystal_size_min 0.02
_refine_diff_density_max 1.840
_refine_diff_density_min -1.129
_refine_diff_density_rms 0.212
_refine_ls_extinction_method none
_refine_ls_goodness_of_fit_ref 0.971
_refine_ls_hydrogen_treatment constr
_refine_ls_matrix_type full
_refine_ls_number_parameters 310
_refine_ls_number_reflns 6111
_refine_ls_number_restraints 12
_refine_ls_restrained_S_all 0.971
_refine_ls_R_factor_all 0.0504
_refine_ls_R_factor_gt 0.0388
_refine_ls_shift/su_max 0.000
_refine_ls_shift/su_mean 0.000
_refine_ls_structure_factor_coef Fsqd
_refine_ls_weighting_details 'calc w=1/[\s^2^(Fo^2^)+(0.0258P)^2^+0.0000P] where P=(Fo^2^+2Fc^2^)/3'
_refine_ls_weighting_scheme calc
_refine_ls_wR_factor_gt 0.0744
_refine_ls_wR_factor_ref 0.0787
_reflns_number_gt 5064
_reflns_number_total 6111
_reflns_threshold_expression >2sigma(I)
_cod_data_source_file om400929t_si_002.cif
_cod_data_source_block d134
_cod_depositor_comments
;
The following automatic conversions were performed:

'_symmetry_cell_setting' value 'Monoclinic' changed to 'monoclinic'
according to
/usr/data/users/saulius/automatic-downloads/current/ACS/lib/dictionaries/cif_core.dic
dictionary named 'cif_core.dic' version 2.4.2 from
2011-04-26.

'_exptl_absorpt_correction_type' value 'Multi-scan'
changed to 'multi-scan' according to
/usr/data/users/saulius/automatic-downloads/current/ACS/lib/dictionaries/cif_core.dic
dictionary named 'cif_core.dic' version 2.4.2 from 2011-04-26.

Automatic conversion script
Id: cif_fix_values 2281 2013-09-26 08:29:07Z andrius 

The following automatic conversions were performed:

'_exptl_crystal_density_meas' value 'Not Measured' was changed to '?'
- the value is perceived as not measured.

Automatic conversion script
Id: cif_fix_values 3008 2015-01-20 13:52:24Z robertas 
;
_cod_original_sg_symbol_H-M P2(1)/c
_cod_database_code 4082620

loop_
_symmetry_equiv_pos_as_xyz
'x, y, z'
'-x, y+1/2, -z+1/2'
'-x, -y, -z'
'x, -y-1/2, z-1/2'

loop_
_atom_site_label
_atom_site_type_symbol
_atom_site_fract_x
_atom_site_fract_y
_atom_site_fract_z
_atom_site_U_iso_or_equiv
_atom_site_adp_type
_atom_site_occupancy
_atom_site_symmetry_multiplicity
_atom_site_calc_flag
_atom_site_refinement_flags
Pt1 Pt 0.156934(15) 0.112643(17) 0.137308(12) 0.00762(6) Uani 1 1 d .
Br1 Br 0.11433(4) 0.17557(5) 0.25748(3) 0.01363(13) Uani 1 1 d .
Br2 Br 0.17759(4) -0.09130(4) 0.19333(3) 0.01387(13) Uani 1 1 d .
S1 S 0.16807(10) 0.03936(11) 0.01530(8) 0.0107(3) Uani 1 1 d .
N1 N 0.1949(3) 0.3726(3) 0.1353(3) 0.0092(9) Uani 1 1 d .
N2 N 0.0949(3) 0.3036(4) 0.0104(3) 0.0084(9) Uani 1 1 d .
C1 C 0.1482(4) 0.2743(4) 0.0935(3) 0.0083(11) Uani 1 1 d U
C2 C 0.1682(4) 0.4663(4) 0.0771(3) 0.0086(11) Uani 1 1 d .
C3 C 0.1916(4) 0.5856(4) 0.0849(3) 0.0093(11) Uani 1 1 d .
H3 H 0.2341 0.6177 0.1387 0.011 Uiso 1 1 calc R
C4 C 0.1508(4) 0.6553(5) 0.0120(3) 0.0139(12) Uani 1 1 d .
H4 H 0.1662 0.7364 0.0161 0.017 Uiso 1 1 calc R
C5 C 0.0876(4) 0.6099(5) -0.0674(3) 0.0133(12) Uani 1 1 d .
H5 H 0.0605 0.6606 -0.1159 0.016 Uiso 1 1 calc R
C6 C 0.0636(4) 0.4922(5) -0.0767(3) 0.0129(12) Uani 1 1 d .
H6 H 0.0212 0.4605 -0.1307 0.015 Uiso 1 1 calc R
C7 C 0.1050(4) 0.4229(4) -0.0030(3) 0.0075(11) Uani 1 1 d .
C8 C 0.2712(4) 0.3731(4) 0.2241(3) 0.0094(11) Uani 1 1 d .
H8 H 0.2585 0.3035 0.2542 0.011 Uiso 1 1 calc R
C9 C 0.2612(4) 0.4804(4) 0.2746(3) 0.0095(11) Uani 1 1 d .
C10 C 0.1719(4) 0.5123(4) 0.2720(3) 0.0097(11) Uani 1 1 d .
H10 H 0.1170 0.4665 0.2394 0.012 Uiso 1 1 calc R
C11 C 0.1613(4) 0.6100(5) 0.3162(3) 0.0150(12) Uani 1 1 d .
H11 H 0.0995 0.6315 0.3135 0.018 Uiso 1 1 calc R
C12 C 0.2414(5) 0.6761(5) 0.3644(3) 0.0158(13) Uani 1 1 d .
H12 H 0.2341 0.7446 0.3934 0.019 Uiso 1 1 calc R
C13 C 0.3315(4) 0.6436(5) 0.3708(3) 0.0136(12) Uani 1 1 d .
H13 H 0.3865 0.6870 0.4065 0.016 Uiso 1 1 calc R
C14 C 0.3416(4) 0.5467(5) 0.3246(3) 0.0132(12) Uani 1 1 d .
H14 H 0.4035 0.5258 0.3271 0.016 Uiso 1 1 calc R
C15 C 0.3700(4) 0.3543(4) 0.2241(3) 0.0089(11) Uani 1 1 d U
C16 C 0.4062(4) 0.4262(5) 0.1771(3) 0.0121(12) Uani 1 1 d .
H16 H 0.3679 0.4881 0.1428 0.015 Uiso 1 1 calc R
C17 C 0.4985(4) 0.4074(5) 0.1802(4) 0.0150(12) Uani 1 1 d .
H17 H 0.5227 0.4560 0.1475 0.018 Uiso 1 1 calc R
C18 C 0.5549(4) 0.3184(5) 0.2308(4) 0.0175(13) Uani 1 1 d .
H18 H 0.6182 0.3062 0.2335 0.021 Uiso 1 1 calc R
C19 C 0.5187(5) 0.2476(5) 0.2772(4) 0.0223(14) Uani 1 1 d .
H19 H 0.5572 0.1862 0.3120 0.027 Uiso 1 1 calc R
C20 C 0.4273(4) 0.2648(5) 0.2737(3) 0.0151(12) Uani 1 1 d .
H20 H 0.4032 0.2147 0.3057 0.018 Uiso 1 1 calc R
C21 C 0.0327(4) 0.2206(5) -0.0535(3) 0.0137(12) Uani 1 1 d .
H21A H -0.0078 0.2635 -0.1067 0.016 Uiso 1 1 calc R
H21B H -0.0107 0.1824 -0.0300 0.016 Uiso 1 1 calc R
C22 C 0.0904(4) 0.1269(5) -0.0767(3) 0.0123(12) Uani 1 1 d .
H22A H 0.1307 0.1653 -0.1034 0.015 Uiso 1 1 calc R
H22B H 0.0450 0.0739 -0.1207 0.015 Uiso 1 1 calc R
C23 C 0.2865(4) 0.0629(5) 0.0118(3) 0.0118(12) Uani 1 1 d .
H23 H 0.2826 0.0370 -0.0464 0.014 Uiso 1 1 calc R
C24 C 0.3202(5) 0.1900(5) 0.0247(4) 0.0238(15) Uani 1 1 d .
H24A H 0.3296 0.2156 0.0832 0.036 Uiso 1 1 calc R
H24B H 0.2715 0.2395 -0.0183 0.036 Uiso 1 1 calc R
H24C H 0.3812 0.1965 0.0173 0.036 Uiso 1 1 calc R
C25 C 0.3568(5) -0.0165(6) 0.0794(4) 0.0287(16) Uani 1 1 d .
H25A H 0.4200 -0.0111 0.0762 0.043 Uiso 1 1 calc R
H25B H 0.3337 -0.0975 0.0684 0.043 Uiso 1 1 calc R
H25C H 0.3623 0.0075 0.1372 0.043 Uiso 1 1 calc R
N1S N 0.5498(4) 0.1397(5) 0.4779(3) 0.0283(13) Uani 1 1 d .
C1S C 0.6064(5) 0.0736(5) 0.5191(4) 0.0173(13) Uani 1 1 d .
C2S C 0.6782(5) -0.0093(5) 0.5725(4) 0.0228(14) Uani 1 1 d .
H2S1 H 0.7265 -0.0215 0.5480 0.034 Uiso 1 1 calc R
H2S2 H 0.6470 -0.0840 0.5740 0.034 Uiso 1 1 calc R
H2S3 H 0.7096 0.0217 0.6316 0.034 Uiso 1 1 calc R

loop_
_atom_site_aniso_label
_atom_site_aniso_U_11
_atom_site_aniso_U_22
_atom_site_aniso_U_33
_atom_site_aniso_U_23
_atom_site_aniso_U_13
_atom_site_aniso_U_12
Pt1 0.00848(11) 0.00788(10) 0.00675(10) -0.00046(8) 0.00328(8) -0.00123(8)
Br1 0.0169(3) 0.0162(3) 0.0119(3) -0.0009(2) 0.0101(2) -0.0020(2)
Br2 0.0162(3) 0.0094(3) 0.0133(3) 0.0019(2) 0.0030(2) -0.0022(2)
S1 0.0131(7) 0.0106(6) 0.0088(6) -0.0014(5) 0.0048(6) 0.0000(5)
N1 0.013(2) 0.006(2) 0.008(2) -0.0003(17) 0.005(2) 0.0006(19)
N2 0.008(2) 0.011(2) 0.008(2) 0.0005(17) 0.005(2) 0.0018(18)
C1 0.0060(18) 0.0099(17) 0.0094(17) -0.0014(14) 0.0036(15) -0.0001(14)
C2 0.010(3) 0.007(2) 0.009(3) 0.000(2) 0.005(2) 0.000(2)
C3 0.007(3) 0.015(3) 0.006(2) 0.001(2) 0.003(2) 0.003(2)
C4 0.013(3) 0.014(3) 0.017(3) 0.001(2) 0.009(3) 0.001(2)
C5 0.016(3) 0.016(3) 0.010(3) 0.006(2) 0.007(2) 0.012(2)
C6 0.012(3) 0.019(3) 0.010(3) 0.003(2) 0.007(2) 0.007(2)
C7 0.007(3) 0.006(2) 0.012(3) -0.0013(19) 0.006(2) 0.000(2)
C8 0.008(3) 0.011(3) 0.007(2) -0.001(2) 0.001(2) -0.001(2)
C9 0.010(3) 0.011(3) 0.006(2) 0.003(2) 0.002(2) 0.003(2)
C10 0.013(3) 0.011(3) 0.005(2) 0.004(2) 0.004(2) 0.001(2)
C11 0.014(3) 0.022(3) 0.013(3) 0.008(2) 0.009(3) 0.008(3)
C12 0.031(4) 0.009(3) 0.013(3) -0.004(2) 0.014(3) -0.002(3)
C13 0.016(3) 0.016(3) 0.010(3) 0.000(2) 0.007(3) -0.002(2)
C14 0.014(3) 0.015(3) 0.012(3) 0.001(2) 0.008(3) 0.000(2)
C15 0.0081(18) 0.0091(17) 0.0084(17) -0.0041(14) 0.0019(15) -0.0001(14)
C16 0.013(3) 0.013(3) 0.006(3) -0.001(2) 0.000(2) 0.003(2)
C17 0.017(3) 0.016(3) 0.013(3) -0.003(2) 0.007(3) 0.000(2)
C18 0.014(3) 0.017(3) 0.023(3) -0.006(2) 0.009(3) 0.003(2)
C19 0.016(3) 0.018(3) 0.029(3) 0.008(3) 0.005(3) 0.009(3)
C20 0.015(3) 0.014(3) 0.014(3) 0.001(2) 0.004(3) 0.003(2)
C21 0.013(3) 0.014(3) 0.011(3) -0.004(2) 0.002(3) -0.002(2)
C22 0.012(3) 0.016(3) 0.007(3) -0.001(2) 0.003(2) 0.001(2)
C23 0.010(3) 0.018(3) 0.010(3) -0.005(2) 0.006(2) 0.002(2)
C24 0.020(3) 0.026(3) 0.031(4) -0.017(3) 0.017(3) -0.014(3)
C25 0.017(4) 0.048(4) 0.018(3) 0.008(3) 0.004(3) 0.014(3)
N1S 0.036(4) 0.024(3) 0.022(3) -0.001(2) 0.008(3) -0.007(3)
C1S 0.022(3) 0.020(3) 0.014(3) -0.006(2) 0.011(3) -0.007(3)
C2S 0.022(4) 0.028(3) 0.021(3) -0.001(3) 0.011(3) -0.006(3)

loop_
_atom_type_symbol
_atom_type_description
_atom_type_scat_dispersion_real
_atom_type_scat_dispersion_imag
_atom_type_scat_source
C C 0.0033 0.0016 'International Tables Vol C Tables 4.2.6.8 and 6.1.1.4'
H H 0.0000 0.0000 'International Tables Vol C Tables 4.2.6.8 and 6.1.1.4'
N N 0.0061 0.0033 'International Tables Vol C Tables 4.2.6.8 and 6.1.1.4'
S S 0.1246 0.1234 'International Tables Vol C Tables 4.2.6.8 and 6.1.1.4'
Br Br -0.2901 2.4595 'International Tables Vol C Tables 4.2.6.8 and 6.1.1.4'
Pt Pt -1.7033 8.3905 'International Tables Vol C Tables 4.2.6.8 and 6.1.1.4'

loop_
_geom_angle_atom_site_label_1
_geom_angle_atom_site_label_2
_geom_angle_atom_site_label_3
_geom_angle
C1 Pt1 S1 91.52(15)
C1 Pt1 Br1 91.83(15)
S1 Pt1 Br1 169.18(4)
C1 Pt1 Br2 176.73(15)
S1 Pt1 Br2 87.28(4)
Br1 Pt1 Br2 89.903(19)
C22 S1 C23 101.7(3)
C22 S1 Pt1 107.89(18)
C23 S1 Pt1 113.26(17)
C1 N1 C2 108.9(4)
C1 N1 C8 124.0(4)
C2 N1 C8 126.5(4)
C1 N2 C7 110.4(4)
C1 N2 C21 123.1(4)
C7 N2 C21 126.4(4)
N2 C1 N1 107.7(4)
N2 C1 Pt1 122.9(4)
N1 C1 Pt1 129.4(4)
N1 C2 C7 107.4(4)
N1 C2 C3 133.5(5)
C7 C2 C3 119.1(5)
C4 C3 C2 118.0(5)
C4 C3 H3 121.0
C2 C3 H3 121.0
C3 C4 C5 121.8(5)
C3 C4 H4 119.1
C5 C4 H4 119.1
C6 C5 C4 121.2(5)
C6 C5 H5 119.4
C4 C5 H5 119.4
C5 C6 C7 116.5(5)
C5 C6 H6 121.7
C7 C6 H6 121.7
C6 C7 C2 123.3(5)
C6 C7 N2 131.1(5)
C2 C7 N2 105.5(4)
N1 C8 C15 112.1(4)
N1 C8 C9 110.6(4)
C15 C8 C9 115.4(4)
N1 C8 H8 106.0
C15 C8 H8 106.0
C9 C8 H8 106.0
C10 C9 C14 118.9(5)
C10 C9 C8 120.2(5)
C14 C9 C8 120.9(5)
C11 C10 C9 121.0(5)
C11 C10 H10 119.5
C9 C10 H10 119.5
C10 C11 C12 119.5(5)
C10 C11 H11 120.2
C12 C11 H11 120.2
C13 C12 C11 120.6(5)
C13 C12 H12 119.7
C11 C12 H12 119.7
C12 C13 C14 119.7(5)
C12 C13 H13 120.2
C14 C13 H13 120.2
C13 C14 C9 120.2(5)
C13 C14 H14 119.9
C9 C14 H14 119.9
C20 C15 C16 118.8(5)
C20 C15 C8 119.3(5)
C16 C15 C8 121.9(5)
C17 C16 C15 120.1(5)
C17 C16 H16 119.9
C15 C16 H16 119.9
C18 C17 C16 120.2(5)
C18 C17 H17 119.9
C16 C17 H17 119.9
C19 C18 C17 119.5(6)
C19 C18 H18 120.3
C17 C18 H18 120.3
C20 C19 C18 120.6(5)
C20 C19 H19 119.7
C18 C19 H19 119.7
C19 C20 C15 120.8(5)
C19 C20 H20 119.6
C15 C20 H20 119.6
N2 C21 C22 112.0(5)
N2 C21 H21A 109.2
C22 C21 H21A 109.2
N2 C21 H21B 109.2
C22 C21 H21B 109.2
H21A C21 H21B 107.9
C21 C22 S1 114.2(4)
C21 C22 H22A 108.7
S1 C22 H22A 108.7
C21 C22 H22B 108.7
S1 C22 H22B 108.7
H22A C22 H22B 107.6
C25 C23 C24 111.7(5)
C25 C23 S1 107.1(4)
C24 C23 S1 114.3(4)
C25 C23 H23 107.9
C24 C23 H23 107.9
S1 C23 H23 107.9
C23 C24 H24A 109.5
C23 C24 H24B 109.5
H24A C24 H24B 109.5
C23 C24 H24C 109.5
H24A C24 H24C 109.5
H24B C24 H24C 109.5
C23 C25 H25A 109.5
C23 C25 H25B 109.5
H25A C25 H25B 109.5
C23 C25 H25C 109.5
H25A C25 H25C 109.5
H25B C25 H25C 109.5
N1S C1S C2S 179.2(7)
C1S C2S H2S1 109.5
C1S C2S H2S2 109.5
H2S1 C2S H2S2 109.5
C1S C2S H2S3 109.5
H2S1 C2S H2S3 109.5
H2S2 C2S H2S3 109.5

loop_
_geom_bond_atom_site_label_1
_geom_bond_atom_site_label_2
_geom_bond_distance
Pt1 C1 1.972(5)
Pt1 S1 2.2785(13)
Pt1 Br1 2.4546(6)
Pt1 Br2 2.4846(6)
S1 C22 1.823(5)
S1 C23 1.835(6)
N1 C1 1.363(6)
N1 C2 1.396(6)
N1 C8 1.480(6)
N2 C1 1.347(6)
N2 C7 1.399(6)
N2 C21 1.461(6)
C2 C7 1.396(7)
C2 C3 1.400(7)
C3 C4 1.384(7)
C3 H3 0.9500
C4 C5 1.396(8)
C4 H4 0.9500
C5 C6 1.384(7)
C5 H5 0.9500
C6 C7 1.391(7)
C6 H6 0.9500
C8 C15 1.509(7)
C8 C9 1.531(7)
C8 H8 1.0000
C9 C10 1.384(8)
C9 C14 1.396(8)
C10 C11 1.383(7)
C10 H10 0.9500
C11 C12 1.385(8)
C11 H11 0.9500
C12 C13 1.374(8)
C12 H12 0.9500
C13 C14 1.394(7)
C13 H13 0.9500
C14 H14 0.9500
C15 C20 1.385(7)
C15 C16 1.392(8)
C16 C17 1.391(8)
C16 H16 0.9500
C17 C18 1.381(8)
C17 H17 0.9500
C18 C19 1.378(8)
C18 H18 0.9500
C19 C20 1.373(8)
C19 H19 0.9500
C20 H20 0.9500
C21 C22 1.526(7)
C21 H21A 0.9900
C21 H21B 0.9900
C22 H22A 0.9900
C22 H22B 0.9900
C23 C25 1.511(8)
C23 C24 1.524(8)
C23 H23 1.0000
C24 H24A 0.9800
C24 H24B 0.9800
C24 H24C 0.9800
C25 H25A 0.9800
C25 H25B 0.9800
C25 H25C 0.9800
N1S C1S 1.145(8)
C1S C2S 1.452(8)
C2S H2S1 0.9800
C2S H2S2 0.9800
C2S H2S3 0.9800
